data_7022489
loop_
_publ_author_name
'Mukherjee, Sandip'
'Mukherjee, Partha Sarathi'

_publ_section_title
;
 Cu(II)-azide polynuclear complexes of Cu4 building clusters with
 Schiff-base co-ligands: synthesis, structures, magnetic behavior and DFT
 studies.
;
_journal_issue 11
_journal_name_full 'Dalton transactions (Cambridge, England : 2003)'
_journal_page_first 4019
_journal_page_last 4030
_journal_paper_doi 10.1039/c2dt32802j
_journal_volume 42
_journal_year 2013
_chemical_formula_moiety 'C24 H34 Cu4 N22 O4'
_chemical_formula_sum 'C24 H34 Cu4 N22 O4'
_chemical_formula_weight 948.89
_chemical_name_systematic
;
?
;
_space_group_IT_number 14
_symmetry_cell_setting monoclinic
_symmetry_space_group_name_Hall '-P 2ybc'
_symmetry_space_group_name_H-M 'P 1 21/c 1'
_atom_sites_solution_hydrogens geom
_atom_sites_solution_primary direct
_atom_sites_solution_secondary difmap
_audit_creation_method SHELXL-97
_cell_angle_alpha 90.00
_cell_angle_beta 98.342(7)
_cell_angle_gamma 90.00
_cell_formula_units_Z 4
_cell_length_a 9.4131(6)
_cell_length_b 21.4937(10)
_cell_length_c 18.2110(17)
_cell_measurement_reflns_used 8311
_cell_measurement_temperature 293(2)
_cell_measurement_theta_max 28.94
_cell_measurement_theta_min 2.77
_cell_volume 3645.5(5)
_computing_cell_refinement 'Bruker SMART'
_computing_data_collection 'Bruker SMART'
_computing_data_reduction 'Bruker SAINT'
_computing_molecular_graphics 'ORTEP-3 for Windows (Farrugia, 1999)'
_computing_publication_material WinGX
_computing_structure_refinement 'SHELXL97 (Sheldrick, 2008)'
_computing_structure_solution 'SHELXS97 (Sheldrick, 2008)'
_diffrn_ambient_temperature 293(2)
_diffrn_measured_fraction_theta_full 0.983
_diffrn_measured_fraction_theta_max 0.983
_diffrn_measurement_device_type 'CCD area detector'
_diffrn_measurement_method 'phi and omega scans'
_diffrn_radiation_monochromator graphite
_diffrn_radiation_source 'fine-focus sealed tube'
_diffrn_radiation_type MoK\a
_diffrn_radiation_wavelength 0.71073
_diffrn_reflns_av_R_equivalents 0.0501
_diffrn_reflns_av_sigmaI/netI 0.0996
_diffrn_reflns_limit_h_max 12
_diffrn_reflns_limit_h_min -12
_diffrn_reflns_limit_k_max 27
_diffrn_reflns_limit_k_min -27
_diffrn_reflns_limit_l_max 23
_diffrn_reflns_limit_l_min -23
_diffrn_reflns_number 16659
_diffrn_reflns_theta_full 27.50
_diffrn_reflns_theta_max 27.50
_diffrn_reflns_theta_min 2.77
_exptl_absorpt_coefficient_mu 2.368
_exptl_absorpt_correction_T_max 0.5890
_exptl_absorpt_correction_T_min 0.4510
_exptl_absorpt_correction_type empirical
_exptl_absorpt_process_details SADABS
_exptl_crystal_colour black
_exptl_crystal_density_diffrn 1.729
_exptl_crystal_density_method 'not measured'
_exptl_crystal_description rectangular
_exptl_crystal_F_000 1920
_exptl_crystal_size_max 0.40
_exptl_crystal_size_mid 0.30
_exptl_crystal_size_min 0.25
_refine_diff_density_max 0.863
_refine_diff_density_min -0.704
_refine_diff_density_rms 0.093
_refine_ls_extinction_method none
_refine_ls_goodness_of_fit_ref 1.030
_refine_ls_hydrogen_treatment constr
_refine_ls_matrix_type full
_refine_ls_number_parameters 487
_refine_ls_number_reflns 8311
_refine_ls_number_restraints 1
_refine_ls_restrained_S_all 1.038
_refine_ls_R_factor_all 0.1366
_refine_ls_R_factor_gt 0.0692
_refine_ls_shift/su_max 0.001
_refine_ls_shift/su_mean 0.000
_refine_ls_structure_factor_coef Fsqd
_refine_ls_weighting_details 'calc w=1/[\s^2^(Fo^2^)+(0.0403P)^2^+0.8374P] where P=(Fo^2^+2Fc^2^)/3'
_refine_ls_weighting_scheme calc
_refine_ls_wR_factor_gt 0.1132
_refine_ls_wR_factor_ref 0.1397
_reflns_number_gt 4544
_reflns_number_total 8311
_reflns_threshold_expression >2\s(I)
_cod_data_source_file c2dt32802j.txt
_cod_data_source_block complex3
_cod_depositor_comments
;
The following automatic conversions were performed:

'_exptl_absorpt_correction_type' value 'EMPIRICAL' changed to
'empirical' according to
/home/saulius/struct/CIF-dictionaries/cif_core.dic dictionary named
'cif_core.dic' version 2.4.2 from 2011-04-26.

Automatic conversion script
Id: cif_fix_values 1891 2012-01-12 08:04:46Z andrius 
;
_cod_original_cell_volume 3645.5(4)
_cod_original_sg_symbol_H-M 'P 21/c'
_cod_database_code 7022489

loop_
_symmetry_equiv_pos_as_xyz
'x, y, z'
'-x, y+1/2, -z+1/2'
'-x, -y, -z'
'x, -y-1/2, z-1/2'

loop_
_atom_site_label
_atom_site_type_symbol
_atom_site_fract_x
_atom_site_fract_y
_atom_site_fract_z
_atom_site_U_iso_or_equiv
_atom_site_adp_type
_atom_site_occupancy
_atom_site_symmetry_multiplicity
_atom_site_calc_flag
_atom_site_refinement_flags
Cu1 Cu -0.05076(7) 0.73784(3) 0.79097(4) 0.0398(2) Uani 1 1 d .
Cu2 Cu 0.17734(7) 0.66905(3) 0.70682(4) 0.0434(2) Uani 1 1 d .
Cu3 Cu 0.45861(7) 0.60812(3) 0.78196(4) 0.0435(2) Uani 1 1 d .
Cu4 Cu 0.66764(7) 0.53746(3) 0.68777(4) 0.0473(2) Uani 1 1 d .
O1 O 0.0870(4) 0.75129(16) 0.7227(2) 0.0453(10) Uani 1 1 d .
O2 O 0.2572(4) 0.7401(2) 0.6215(3) 0.0641(12) Uani 1 1 d .
O3 O 0.5435(4) 0.52495(16) 0.7617(2) 0.0488(11) Uani 1 1 d .
O4 O 0.3683(5) 0.53382(19) 0.8601(3) 0.0717(14) Uani 1 1 d .
N1 N -0.0947(5) 0.8258(2) 0.7899(3) 0.0469(12) Uani 1 1 d .
N2 N -0.1756(5) 0.7324(2) 0.8710(3) 0.0434(12) Uani 1 1 d .
H2 H -0.2313 0.6979 0.8620 0.052 Uiso 1 1 calc R
N3 N 0.0239(5) 0.6524(2) 0.8020(3) 0.0464(13) Uani 1 1 d .
N4 N -0.0448(5) 0.6059(2) 0.7880(3) 0.0416(12) Uani 1 1 d .
N5 N -0.1039(6) 0.5605(3) 0.7744(3) 0.0689(17) Uani 1 1 d .
N6 N 0.0242(5) 0.6410(3) 0.6289(3) 0.0568(14) Uani 1 1 d .
N7 N 0.0509(5) 0.6351(2) 0.5674(3) 0.0489(13) Uani 1 1 d .
N8 N 0.0709(7) 0.6282(3) 0.5072(3) 0.0807(19) Uani 1 1 d .
N9 N 0.3493(5) 0.6877(2) 0.7841(3) 0.0495(13) Uani 1 1 d .
N10 N 0.3500(5) 0.7230(2) 0.8337(3) 0.0516(13) Uani 1 1 d .
N11 N 0.3531(8) 0.7588(3) 0.8789(4) 0.099(2) Uani 1 1 d .
N12 N 0.2897(5) 0.5923(2) 0.7038(3) 0.0598(15) Uani 1 1 d .
N13 N 0.2639(6) 0.5470(3) 0.6689(3) 0.0681(17) Uani 1 1 d .
N14 N 0.2381(10) 0.5031(3) 0.6370(5) 0.141(4) Uani 1 1 d .
N15 N 0.6094(5) 0.6311(2) 0.8623(3) 0.0553(14) Uani 1 1 d .
N16 N 0.6660(6) 0.5911(3) 0.9002(3) 0.0632(15) Uani 1 1 d .
N17 N 0.7265(8) 0.5555(3) 0.9395(4) 0.109(3) Uani 1 1 d .
N18 N 0.6050(5) 0.6248(2) 0.6881(3) 0.0497(13) Uani 1 1 d .
N19 N 0.6780(5) 0.6700(2) 0.6911(3) 0.0433(12) Uani 1 1 d .
N20 N 0.7428(6) 0.7140(3) 0.6922(3) 0.0642(16) Uani 1 1 d .
N21 N 0.6973(5) 0.4486(2) 0.6803(3) 0.0540(14) Uani 1 1 d .
N22 N 0.7835(5) 0.5439(3) 0.6044(3) 0.0621(15) Uani 1 1 d .
H22 H 0.8552 0.5711 0.6207 0.075 Uiso 1 1 calc R
C1 C 0.0994(6) 0.7999(3) 0.6795(3) 0.0408(14) Uani 1 1 d .
C2 C 0.1870(6) 0.7962(3) 0.6236(3) 0.0489(16) Uani 1 1 d .
C3 C 0.2032(7) 0.8457(3) 0.5783(4) 0.067(2) Uani 1 1 d .
H3 H 0.2610 0.8419 0.5412 0.081 Uiso 1 1 calc R
C4 C 0.1339(8) 0.9016(4) 0.5874(5) 0.086(3) Uani 1 1 d .
H4 H 0.1453 0.9354 0.5568 0.103 Uiso 1 1 calc R
C5 C 0.0495(8) 0.9065(3) 0.6413(4) 0.069(2) Uani 1 1 d .
H5 H 0.0046 0.9442 0.6477 0.083 Uiso 1 1 calc R
C6 C 0.0275(6) 0.8564(3) 0.6878(4) 0.0479(15) Uani 1 1 d .
C7 C -0.0627(7) 0.8658(3) 0.7436(4) 0.0533(17) Uani 1 1 d .
H7 H -0.1020 0.9053 0.7464 0.064 Uiso 1 1 calc R
C8 C -0.1852(7) 0.8433(3) 0.8453(4) 0.0576(18) Uani 1 1 d .
H8A H -0.2481 0.8774 0.8271 0.069 Uiso 1 1 calc R
H8B H -0.1261 0.8566 0.8907 0.069 Uiso 1 1 calc R
C9 C -0.2721(6) 0.7875(3) 0.8600(4) 0.0573(17) Uani 1 1 d .
H9A H -0.3171 0.7943 0.9040 0.069 Uiso 1 1 calc R
H9B H -0.3471 0.7804 0.8183 0.069 Uiso 1 1 calc R
C10 C -0.0921(6) 0.7256(3) 0.9458(3) 0.0606(18) Uani 1 1 d .
H10A H -0.0317 0.7621 0.9561 0.073 Uiso 1 1 calc R
H10B H -0.0292 0.6899 0.9455 0.073 Uiso 1 1 calc R
C11 C -0.1792(7) 0.7178(3) 1.0073(4) 0.074(2) Uani 1 1 d .
H11A H -0.1165 0.7141 1.0536 0.111 Uiso 1 1 calc R
H11B H -0.2368 0.6809 0.9989 0.111 Uiso 1 1 calc R
H11C H -0.2406 0.7533 1.0090 0.111 Uiso 1 1 calc R
C12 C 0.3466(7) 0.7298(3) 0.5662(4) 0.080(2) Uani 1 1 d .
H12A H 0.3868 0.6887 0.5718 0.119 Uiso 1 1 calc R
H12B H 0.4228 0.7599 0.5716 0.119 Uiso 1 1 calc R
H12C H 0.2909 0.7338 0.5180 0.119 Uiso 1 1 calc R
C13 C 0.4991(6) 0.4718(3) 0.7897(3) 0.0436(15) Uani 1 1 d .
C14 C 0.4088(6) 0.4750(3) 0.8442(4) 0.0523(17) Uani 1 1 d .
C15 C 0.3604(6) 0.4215(3) 0.8741(4) 0.0592(18) Uani 1 1 d .
H15 H 0.2990 0.4240 0.9097 0.071 Uiso 1 1 calc R
C16 C 0.4034(7) 0.3641(3) 0.8510(4) 0.070(2) Uani 1 1 d .
H16 H 0.3695 0.3279 0.8703 0.084 Uiso 1 1 calc R
C17 C 0.4941(7) 0.3607(3) 0.8005(4) 0.0620(19) Uani 1 1 d .
H17 H 0.5245 0.3217 0.7868 0.074 Uiso 1 1 calc R
C18 C 0.5445(6) 0.4141(3) 0.7677(4) 0.0480(16) Uani 1 1 d .
C19 C 0.6414(7) 0.4060(3) 0.7157(4) 0.0575(18) Uani 1 1 d .
H19 H 0.6670 0.3652 0.7064 0.069 Uiso 1 1 calc R
C20 C 0.7973(9) 0.4342(4) 0.6292(4) 0.097(3) Uani 1 1 d .
H20A H 0.8733 0.4082 0.6544 0.117 Uiso 1 1 calc R
H20B H 0.7474 0.4104 0.5881 0.117 Uiso 1 1 calc R
C21 C 0.8550(15) 0.4834(5) 0.6029(10) 0.229(10) Uani 1 1 d .
H21A H 0.8651 0.4746 0.5516 0.275 Uiso 1 1 calc R
H21B H 0.9511 0.4878 0.6299 0.275 Uiso 1 1 calc R
C22 C 0.7290(10) 0.5644(11) 0.5341(6) 0.275(13) Uani 1 1 d D
H22A H 0.8006 0.5931 0.5208 0.330 Uiso 1 1 calc R
H22B H 0.7328 0.5284 0.5024 0.330 Uiso 1 1 calc R
C23 C 0.6050(15) 0.5909(4) 0.5103(6) 0.173(6) Uani 1 1 d D
H23A H 0.6029 0.6035 0.4596 0.260 Uiso 1 1 calc R
H23B H 0.5929 0.6268 0.5402 0.260 Uiso 1 1 calc R
H23C H 0.5287 0.5619 0.5137 0.260 Uiso 1 1 calc R
C24 C 0.2836(8) 0.5445(3) 0.9148(4) 0.090(3) Uani 1 1 d .
H24A H 0.2659 0.5883 0.9183 0.135 Uiso 1 1 calc R
H24B H 0.3321 0.5296 0.9615 0.135 Uiso 1 1 calc R
H24C H 0.1940 0.5229 0.9027 0.135 Uiso 1 1 calc R

loop_
_atom_site_aniso_label
_atom_site_aniso_U_11
_atom_site_aniso_U_22
_atom_site_aniso_U_33
_atom_site_aniso_U_23
_atom_site_aniso_U_13
_atom_site_aniso_U_12
Cu1 0.0475(4) 0.0324(4) 0.0403(4) -0.0011(3) 0.0090(3) 0.0041(3)
Cu2 0.0439(4) 0.0398(4) 0.0478(5) -0.0072(4) 0.0105(3) 0.0010(3)
Cu3 0.0450(4) 0.0345(4) 0.0522(5) -0.0084(4) 0.0109(3) -0.0006(3)
Cu4 0.0481(4) 0.0476(4) 0.0479(5) -0.0100(4) 0.0131(4) 0.0018(3)
O1 0.054(2) 0.034(2) 0.050(3) 0.004(2) 0.014(2) 0.0068(18)
O2 0.069(3) 0.066(3) 0.063(3) 0.008(3) 0.030(2) 0.000(2)
O3 0.054(2) 0.035(2) 0.061(3) -0.005(2) 0.022(2) 0.0002(19)
O4 0.096(3) 0.044(3) 0.089(4) -0.006(3) 0.061(3) -0.007(2)
N1 0.051(3) 0.037(3) 0.051(3) -0.007(3) 0.004(3) 0.006(2)
N2 0.048(3) 0.037(3) 0.046(3) -0.007(3) 0.012(2) -0.002(2)
N3 0.051(3) 0.037(3) 0.052(3) 0.000(3) 0.010(3) 0.006(2)
N4 0.048(3) 0.035(3) 0.042(3) -0.001(3) 0.008(2) 0.006(3)
N5 0.072(4) 0.047(3) 0.085(5) -0.007(4) 0.001(3) -0.003(3)
N6 0.056(3) 0.071(4) 0.045(4) -0.004(3) 0.014(3) 0.001(3)
N7 0.045(3) 0.044(3) 0.057(4) -0.009(3) 0.004(3) -0.002(2)
N8 0.092(5) 0.100(5) 0.051(4) -0.008(4) 0.015(4) 0.004(4)
N9 0.053(3) 0.039(3) 0.056(3) -0.015(3) 0.005(3) 0.004(2)
N10 0.072(4) 0.035(3) 0.049(4) -0.003(3) 0.011(3) 0.004(3)
N11 0.150(6) 0.078(5) 0.068(5) -0.033(4) 0.007(4) 0.022(4)
N12 0.050(3) 0.045(3) 0.083(4) -0.023(3) 0.006(3) 0.003(3)
N13 0.098(5) 0.037(3) 0.062(4) -0.013(3) -0.012(3) 0.006(3)
N14 0.222(9) 0.049(4) 0.124(7) -0.033(5) -0.068(7) 0.012(5)
N15 0.070(4) 0.039(3) 0.053(4) 0.003(3) -0.004(3) 0.001(3)
N16 0.091(5) 0.051(4) 0.046(4) 0.002(3) 0.005(3) 0.002(3)
N17 0.160(7) 0.082(5) 0.075(5) 0.022(5) -0.013(5) 0.018(5)
N18 0.052(3) 0.044(3) 0.057(4) -0.001(3) 0.020(3) 0.003(3)
N19 0.046(3) 0.044(3) 0.040(3) 0.004(3) 0.006(2) 0.007(3)
N20 0.069(4) 0.051(3) 0.073(4) 0.005(3) 0.011(3) -0.008(3)
N21 0.063(3) 0.057(4) 0.040(3) -0.017(3) 0.003(3) 0.016(3)
N22 0.059(3) 0.071(4) 0.059(4) -0.025(3) 0.020(3) -0.015(3)
C1 0.049(3) 0.038(3) 0.034(3) 0.009(3) 0.000(3) -0.008(3)
C2 0.047(4) 0.053(4) 0.046(4) 0.004(3) 0.003(3) -0.012(3)
C3 0.071(5) 0.076(5) 0.059(5) 0.019(4) 0.022(4) -0.010(4)
C4 0.094(6) 0.070(5) 0.096(7) 0.041(5) 0.023(5) -0.006(5)
C5 0.085(5) 0.041(4) 0.081(6) 0.024(4) 0.006(4) 0.003(4)
C6 0.050(4) 0.036(3) 0.055(4) 0.003(3) -0.001(3) -0.001(3)
C7 0.063(4) 0.034(3) 0.059(5) -0.008(3) -0.006(4) 0.003(3)
C8 0.076(4) 0.043(4) 0.056(4) -0.013(3) 0.016(4) 0.012(3)
C9 0.055(4) 0.065(4) 0.053(4) 0.001(4) 0.015(3) 0.019(3)
C10 0.057(4) 0.077(5) 0.046(4) -0.002(4) 0.000(3) 0.004(4)
C11 0.091(5) 0.088(5) 0.046(4) -0.012(4) 0.019(4) -0.010(4)
C12 0.082(5) 0.087(6) 0.078(6) -0.015(5) 0.039(4) -0.011(4)
C13 0.048(3) 0.031(3) 0.049(4) -0.005(3) 0.000(3) -0.003(3)
C14 0.052(4) 0.040(4) 0.065(5) -0.005(3) 0.009(3) 0.000(3)
C15 0.058(4) 0.046(4) 0.074(5) 0.015(4) 0.012(4) -0.009(3)
C16 0.075(5) 0.039(4) 0.095(6) 0.021(4) 0.002(5) -0.011(4)
C17 0.067(4) 0.037(4) 0.077(5) -0.009(4) -0.010(4) -0.001(3)
C18 0.046(4) 0.036(3) 0.057(4) -0.006(3) -0.005(3) 0.002(3)
C19 0.065(4) 0.043(4) 0.060(5) -0.015(4) -0.009(4) 0.021(3)
C20 0.118(7) 0.122(8) 0.059(5) 0.009(5) 0.033(5) 0.073(6)
C21 0.269(16) 0.082(7) 0.41(2) -0.095(11) 0.294(18) -0.063(9)
C22 0.071(7) 0.72(4) 0.037(6) 0.011(13) 0.004(5) -0.043(13)
C23 0.346(19) 0.098(8) 0.095(9) 0.036(7) 0.100(11) 0.095(10)
C24 0.112(6) 0.067(5) 0.105(7) 0.013(5) 0.065(6) 0.014(5)

loop_
_atom_type_symbol
_atom_type_description
_atom_type_scat_dispersion_real
_atom_type_scat_dispersion_imag
_atom_type_scat_source
C C 0.0033 0.0016 'International Tables Vol C Tables 4.2.6.8 and 6.1.1.4'
H H 0.0000 0.0000 'International Tables Vol C Tables 4.2.6.8 and 6.1.1.4'
N N 0.0061 0.0033 'International Tables Vol C Tables 4.2.6.8 and 6.1.1.4'
O O 0.0106 0.0060 'International Tables Vol C Tables 4.2.6.8 and 6.1.1.4'
Cu Cu 0.3201 1.2651 'International Tables Vol C Tables 4.2.6.8 and 6.1.1.4'

loop_
_geom_angle_atom_site_label_1
_geom_angle_atom_site_label_2
_geom_angle_atom_site_label_3
_geom_angle
N1 Cu1 O1 90.55(18)
N1 Cu1 N3 170.6(2)
O1 Cu1 N3 86.68(17)
N1 Cu1 N2 85.2(2)
O1 Cu1 N2 171.84(18)
N3 Cu1 N2 96.36(19)
N6 Cu2 N12 93.7(2)
N6 Cu2 O1 95.31(19)
N12 Cu2 O1 171.0(2)
N6 Cu2 N9 172.4(2)
N12 Cu2 N9 78.8(2)
O1 Cu2 N9 92.20(17)
N6 Cu2 O2 89.61(19)
N12 Cu2 O2 107.4(2)
O1 Cu2 O2 73.02(15)
N9 Cu2 O2 91.75(18)
N6 Cu2 N3 91.17(19)
N12 Cu2 N3 105.9(2)
O1 Cu2 N3 73.67(15)
N9 Cu2 N3 91.78(19)
O2 Cu2 N3 146.60(15)
N15 Cu3 N9 95.1(2)
N15 Cu3 N12 173.3(2)
N9 Cu3 N12 78.6(2)
N15 Cu3 O3 95.58(19)
N9 Cu3 O3 169.12(19)
N12 Cu3 O3 90.81(19)
N15 Cu3 N18 93.8(2)
N9 Cu3 N18 103.85(19)
N12 Cu3 N18 89.9(2)
O3 Cu3 N18 73.45(16)
N15 Cu3 O4 90.3(2)
N9 Cu3 O4 109.45(18)
N12 Cu3 O4 89.7(2)
O3 Cu3 O4 72.47(15)
N18 Cu3 O4 145.91(16)
O3 Cu4 N21 91.1(2)
O3 Cu4 N18 85.32(18)
N21 Cu4 N18 170.6(2)
O3 Cu4 N22 173.92(19)
N21 Cu4 N22 85.1(2)
N18 Cu4 N22 97.7(2)
C1 O1 Cu1 128.4(3)
C1 O1 Cu2 122.4(4)
Cu1 O1 Cu2 107.33(17)
C2 O2 C12 119.5(5)
C2 O2 Cu2 110.2(3)
C12 O2 Cu2 129.7(4)
C13 O3 Cu4 129.7(4)
C13 O3 Cu3 122.2(3)
Cu4 O3 Cu3 107.52(18)
C14 O4 C24 120.9(5)
C14 O4 Cu3 111.2(4)
C24 O4 Cu3 127.9(4)
C7 N1 C8 120.2(5)
C7 N1 Cu1 126.7(4)
C8 N1 Cu1 112.9(4)
C10 N2 C9 115.8(5)
C10 N2 Cu1 112.7(3)
C9 N2 Cu1 105.5(4)
N4 N3 Cu1 125.7(4)
N4 N3 Cu2 109.2(4)
Cu1 N3 Cu2 91.77(18)
N5 N4 N3 176.7(6)
N7 N6 Cu2 118.7(4)
N8 N7 N6 177.0(7)
N10 N9 Cu3 128.4(4)
N10 N9 Cu2 125.1(4)
Cu3 N9 Cu2 100.3(2)
N11 N10 N9 176.8(7)
N13 N12 Cu2 130.1(5)
N13 N12 Cu3 127.5(4)
Cu2 N12 Cu3 102.2(2)
N14 N13 N12 178.3(9)
N16 N15 Cu3 118.2(4)
N17 N16 N15 175.2(8)
N19 N18 Cu4 127.6(4)
N19 N18 Cu3 118.9(4)
Cu4 N18 Cu3 93.65(19)
N20 N19 N18 177.2(6)
C19 N21 C20 121.7(6)
C19 N21 Cu4 126.7(4)
C20 N21 Cu4 111.6(5)
C22 N22 C21 112.1(10)
C22 N22 Cu4 123.8(6)
C21 N22 Cu4 104.8(6)
O1 C1 C2 119.9(5)
O1 C1 C6 122.1(5)
C2 C1 C6 118.0(6)
C3 C2 O2 124.6(6)
C3 C2 C1 121.5(6)
O2 C2 C1 113.9(5)
C2 C3 C4 120.3(7)
C5 C4 C3 119.2(7)
C4 C5 C6 122.2(7)
C5 C6 C1 118.7(6)
C5 C6 C7 118.5(6)
C1 C6 C7 122.8(6)
N1 C7 C6 126.8(6)
N1 C8 C9 107.8(5)
N2 C9 C8 108.8(5)
N2 C10 C11 115.2(5)
O3 C13 C18 121.6(6)
O3 C13 C14 118.9(5)
C18 C13 C14 119.4(6)
O4 C14 C15 124.8(6)
O4 C14 C13 114.3(5)
C15 C14 C13 120.7(6)
C14 C15 C16 119.7(7)
C17 C16 C15 120.1(6)
C16 C17 C18 122.1(6)
C13 C18 C17 118.0(6)
C13 C18 C19 123.9(6)
C17 C18 C19 118.2(6)
N21 C19 C18 127.0(6)
C21 C20 N21 113.9(8)
C20 C21 N22 119.5(8)
C23 C22 N22 129.6(11)

loop_
_geom_bond_atom_site_label_1
_geom_bond_atom_site_label_2
_geom_bond_distance
Cu1 N1 1.935(5)
Cu1 O1 1.944(4)
Cu1 N3 1.965(4)
Cu1 N2 2.004(4)
Cu2 N6 1.965(5)
Cu2 N12 1.965(5)
Cu2 O1 2.000(3)
Cu2 N9 2.025(5)
Cu2 O2 2.377(4)
Cu2 N3 2.437(5)
Cu3 N15 1.949(5)
Cu3 N9 1.999(5)
Cu3 N12 2.004(5)
Cu3 O3 2.014(3)
Cu3 N18 2.373(5)
Cu3 O4 2.377(4)
Cu4 O3 1.926(4)
Cu4 N21 1.939(5)
Cu4 N18 1.968(5)
Cu4 N22 1.999(5)
O1 C1 1.323(6)
O2 C2 1.379(7)
O2 C12 1.421(7)
O3 C13 1.341(6)
O4 C14 1.364(7)
O4 C24 1.382(7)
N1 C7 1.269(7)
N1 C8 1.462(7)
N2 C10 1.478(7)
N2 C9 1.487(7)
N3 N4 1.198(6)
N4 N5 1.134(6)
N6 N7 1.189(7)
N7 N8 1.149(7)
N9 N10 1.179(6)
N10 N11 1.123(7)
N12 N13 1.168(6)
N13 N14 1.116(7)
N15 N16 1.180(7)
N16 N17 1.142(7)
N18 N19 1.187(6)
N19 N20 1.124(6)
N21 C19 1.276(8)
N21 C20 1.449(8)
N22 C22 1.379(12)
N22 C21 1.466(12)
C1 C2 1.401(8)
C1 C6 1.409(8)
C2 C3 1.368(8)
C3 C4 1.389(9)
C4 C5 1.353(9)
C5 C6 1.403(8)
C6 C7 1.430(8)
C8 C9 1.498(8)
C10 C11 1.492(8)
C13 C18 1.390(7)
C13 C14 1.399(8)
C14 C15 1.376(8)
C15 C16 1.383(9)
C16 C17 1.344(9)
C17 C18 1.408(8)
C18 C19 1.417(9)
C20 C21 1.311(11)
C22 C23 1.315(12)
